data_2232874
loop_
_publ_author_name
'Yin, Fu-Jun'
'Han, Li-Jun'
'Yang, Shu-Ping'
'Xu, Xing You'

_publ_section_title
;
 Bis(2-methyl-1<i>H</i>-imidazole-\k<i>N</i>^3^)bis[2-(naphthalen-2-yl)acetato-\k<i>O</i>]copper(II)
;
_journal_coeditor_code NC2255
_journal_issue 12
_journal_name_full 'Acta Crystallographica Section E'
_journal_page_first m1772
_journal_paper_doi 10.1107/S1600536811047969
_journal_volume 67
_journal_year 2011
_chemical_formula_iupac '[Cu (C12 H9 O2)2 (C4 H6 N2)2]'
_chemical_formula_moiety 'C32 H30 Cu N4 O4'
_chemical_formula_sum 'C32 H30 Cu N4 O4'
_chemical_formula_weight 598.14
_chemical_name_systematic
;
Bis(2-methyl-1<i>H</i>-imidazole-\k<i>N</i>^3^)bis[2-(naphthalen-1-
yl)acetato-\k<i>O</i>]copper(II)
;
_space_group_IT_number 15
_symmetry_cell_setting monoclinic
_symmetry_space_group_name_Hall '-C 2yc'
_symmetry_space_group_name_H-M 'C 1 2/c 1'
_atom_sites_solution_hydrogens geom
_atom_sites_solution_primary direct
_atom_sites_solution_secondary difmap
_audit_creation_method SHELXL-97
_cell_angle_alpha 90.00
_cell_angle_beta 108.216(2)
_cell_angle_gamma 90.00
_cell_formula_units_Z 4
_cell_length_a 28.430(4)
_cell_length_b 7.5544(10)
_cell_length_c 13.9417(19)
_cell_measurement_reflns_used 2712
_cell_measurement_temperature 298(2)
_cell_measurement_theta_max 22.78
_cell_measurement_theta_min 2.80
_cell_volume 2844.2(7)
_computing_cell_refinement 'SAINT (Bruker 2007)'
_computing_data_collection 'APEX2 (Bruker 2007)'
_computing_data_reduction 'SAINT (Bruker 2007)'
_computing_molecular_graphics 'SHELXTL  (Sheldrick, 2008)'
_computing_publication_material 'SHELXTL (Sheldrick, 2008)'
_computing_structure_refinement 'SHELXL97 (Sheldrick, 2008)'
_computing_structure_solution 'SHELXS97 (Sheldrick, 2008)'
_diffrn_ambient_temperature 298(2)
_diffrn_measured_fraction_theta_full 0.999
_diffrn_measured_fraction_theta_max 0.999
_diffrn_measurement_device_type 'Bruker APEXII CCD'
_diffrn_measurement_method '\f and \w scans'
_diffrn_radiation_monochromator graphite
_diffrn_radiation_source 'fine-focus sealed tube'
_diffrn_radiation_type MoK\a
_diffrn_radiation_wavelength 0.71073
_diffrn_reflns_av_R_equivalents 0.0321
_diffrn_reflns_av_sigmaI/netI 0.0291
_diffrn_reflns_limit_h_max 33
_diffrn_reflns_limit_h_min -33
_diffrn_reflns_limit_k_max 8
_diffrn_reflns_limit_k_min -8
_diffrn_reflns_limit_l_max 16
_diffrn_reflns_limit_l_min -16
_diffrn_reflns_number 10438
_diffrn_reflns_theta_full 25.01
_diffrn_reflns_theta_max 25.01
_diffrn_reflns_theta_min 2.80
_exptl_absorpt_coefficient_mu 0.812
_exptl_absorpt_correction_T_max 0.903
_exptl_absorpt_correction_T_min 0.866
_exptl_absorpt_correction_type multi-scan
_exptl_absorpt_process_details '(<i>SADABS</i>; Sheldrick, 1996)'
_exptl_crystal_colour green
_exptl_crystal_density_diffrn 1.397
_exptl_crystal_density_method 'not measured'
_exptl_crystal_description block
_exptl_crystal_F_000 1244
_exptl_crystal_size_max 0.12
_exptl_crystal_size_mid 0.10
_exptl_crystal_size_min 0.10
_refine_diff_density_max 0.233
_refine_diff_density_min -0.221
_refine_ls_extinction_method none
_refine_ls_goodness_of_fit_ref 1.050
_refine_ls_hydrogen_treatment constr
_refine_ls_matrix_type full
_refine_ls_number_parameters 188
_refine_ls_number_reflns 2507
_refine_ls_number_restraints 0
_refine_ls_restrained_S_all 1.050
_refine_ls_R_factor_all 0.0435
_refine_ls_R_factor_gt 0.0338
_refine_ls_shift/su_max 0.000
_refine_ls_shift/su_mean 0.000
_refine_ls_structure_factor_coef Fsqd
_refine_ls_weighting_details 'calc w=1/[\s^2^(Fo^2^)+(0.0424P)^2^+2.2367P] where P=(Fo^2^+2Fc^2^)/3'
_refine_ls_weighting_scheme calc
_refine_ls_wR_factor_gt 0.0853
_refine_ls_wR_factor_ref 0.0902
_reflns_number_gt 2081
_reflns_number_total 2507
_reflns_threshold_expression I>2sigma(I)
_cod_data_source_file nc2255.cif
_cod_data_source_block I
_cod_original_sg_symbol_H-M 'C 2/c'
_cod_database_code 2232874
_cod_database_fobs_code 2232874

loop_
_symmetry_equiv_pos_as_xyz
'x, y, z'
'-x, y, -z+1/2'
'x+1/2, y+1/2, z'
'-x+1/2, y+1/2, -z+1/2'
'-x, -y, -z'
'x, -y, z-1/2'
'-x+1/2, -y+1/2, -z'
'x+1/2, -y+1/2, z-1/2'

loop_
_atom_site_type_symbol
_atom_site_label
_atom_site_fract_x
_atom_site_fract_y
_atom_site_fract_z
_atom_site_U_iso_or_equiv
_atom_site_adp_type
_atom_site_calc_flag
_atom_site_refinement_flags
_atom_site_occupancy
_atom_site_symmetry_multiplicity
C C1 0.41432(9) 0.1140(3) 0.87770(18) 0.0393(5) Uani d . 1 1
C C2 0.36810(9) 0.1271(3) 0.78610(19) 0.0444(6) Uani d . 1 1
H H2A 0.3421 0.1850 0.8059 0.053 Uiso calc R 1 1
H H2B 0.3754 0.2004 0.7354 0.053 Uiso calc R 1 1
C C3 0.34946(8) -0.0505(3) 0.74014(17) 0.0387(5) Uani d . 1 1
C C4 0.35305(9) -0.0972(4) 0.64815(18) 0.0488(6) Uani d . 1 1
H H4 0.3677 -0.0190 0.6144 0.059 Uiso calc R 1 1
C C5 0.33521(10) -0.2605(4) 0.6031(2) 0.0586(7) Uani d . 1 1
H H5 0.3384 -0.2895 0.5406 0.070 Uiso calc R 1 1
C C6 0.31340(10) -0.3760(4) 0.6506(2) 0.0553(7) Uani d . 1 1
H H6 0.3011 -0.4829 0.6198 0.066 Uiso calc R 1 1
C C7 0.30908(8) -0.3357(3) 0.74649(18) 0.0414(6) Uani d . 1 1
C C8 0.32775(8) -0.1709(3) 0.79265(16) 0.0356(5) Uani d . 1 1
C C9 0.32324(9) -0.1349(3) 0.88921(18) 0.0442(6) Uani d . 1 1
H H9 0.3357 -0.0293 0.9216 0.053 Uiso calc R 1 1
C C10 0.30110(10) -0.2521(4) 0.9353(2) 0.0561(7) Uani d . 1 1
H H10 0.2985 -0.2253 0.9985 0.067 Uiso calc R 1 1
C C11 0.28210(10) -0.4129(4) 0.8889(2) 0.0587(7) Uani d . 1 1
H H11 0.2666 -0.4911 0.9208 0.070 Uiso calc R 1 1
C C12 0.28645(9) -0.4541(4) 0.7972(2) 0.0521(7) Uani d . 1 1
H H12 0.2743 -0.5618 0.7673 0.062 Uiso calc R 1 1
C C13 0.54765(9) 0.2344(3) 0.88513(18) 0.0453(6) Uani d . 1 1
H H13 0.5409 0.1555 0.8313 0.054 Uiso d R 1 1
C C14 0.57019(10) 0.3915(3) 0.8895(2) 0.0509(7) Uani d . 1 1
H H14 0.5817 0.4416 0.8401 0.061 Uiso d R 1 1
C C15 0.55191(8) 0.3503(3) 1.02945(18) 0.0381(5) Uani d . 1 1
C C16 0.54798(10) 0.3857(3) 1.13113(19) 0.0500(6) Uani d . 1 1
H H16A 0.5212 0.3179 1.1404 0.075 Uiso calc R 1 1
H H16B 0.5419 0.5095 1.1374 0.075 Uiso calc R 1 1
H H16C 0.5784 0.3527 1.1815 0.075 Uiso calc R 1 1
N N1 0.53589(7) 0.2080(2) 0.97253(14) 0.0378(5) Uani d . 1 1
N N2 0.57289(8) 0.4629(3) 0.98082(16) 0.0453(5) Uani d . 1 1
H H2 0.5859 0.5633 1.0036 0.054 Uiso d R 1 1
O O1 0.44990(6) 0.0258(2) 0.86540(12) 0.0421(4) Uani d . 1 1
O O2 0.41557(7) 0.1856(2) 0.95858(13) 0.0522(5) Uani d . 1 1
Cu Cu1 0.5000 0.0000 1.0000 0.03683(15) Uani d S 1 2

loop_
_atom_site_aniso_label
_atom_site_aniso_U_11
_atom_site_aniso_U_22
_atom_site_aniso_U_33
_atom_site_aniso_U_12
_atom_site_aniso_U_13
_atom_site_aniso_U_23
C1 0.0456(14) 0.0263(11) 0.0454(14) -0.0092(10) 0.0134(11) 0.0017(10)
C2 0.0460(14) 0.0365(13) 0.0504(15) 0.0049(11) 0.0146(12) 0.0092(11)
C3 0.0285(12) 0.0464(14) 0.0374(13) 0.0043(10) 0.0051(10) 0.0046(10)
C4 0.0409(14) 0.0658(17) 0.0397(14) -0.0029(13) 0.0125(11) 0.0072(13)
C5 0.0520(16) 0.082(2) 0.0439(15) -0.0064(15) 0.0177(13) -0.0145(15)
C6 0.0461(15) 0.0595(17) 0.0565(17) -0.0061(13) 0.0106(13) -0.0200(14)
C7 0.0299(12) 0.0470(14) 0.0442(14) -0.0005(10) 0.0072(10) -0.0022(11)
C8 0.0250(11) 0.0424(13) 0.0361(12) 0.0044(9) 0.0045(9) 0.0026(10)
C9 0.0411(14) 0.0503(15) 0.0392(13) -0.0011(11) 0.0098(11) -0.0009(11)
C10 0.0477(15) 0.080(2) 0.0413(15) -0.0057(14) 0.0151(12) 0.0059(14)
C11 0.0431(15) 0.0704(19) 0.0611(18) -0.0101(14) 0.0143(13) 0.0161(16)
C12 0.0367(14) 0.0507(16) 0.0617(18) -0.0076(11) 0.0052(12) 0.0022(13)
C13 0.0504(15) 0.0453(14) 0.0417(14) -0.0035(12) 0.0167(12) -0.0097(11)
C14 0.0587(17) 0.0489(15) 0.0517(16) -0.0046(13) 0.0266(13) -0.0030(12)
C15 0.0334(12) 0.0346(12) 0.0441(13) 0.0019(10) 0.0090(10) -0.0045(10)
C16 0.0597(16) 0.0451(15) 0.0454(15) 0.0053(12) 0.0169(13) -0.0084(12)
N1 0.0364(11) 0.0340(10) 0.0414(11) -0.0033(8) 0.0098(9) -0.0055(9)
N2 0.0486(12) 0.0337(11) 0.0555(13) -0.0086(9) 0.0190(10) -0.0074(9)
O1 0.0368(9) 0.0444(10) 0.0412(9) -0.0025(7) 0.0065(7) -0.0054(7)
O2 0.0678(12) 0.0392(9) 0.0518(11) -0.0075(8) 0.0219(9) -0.0115(8)
Cu1 0.0348(2) 0.0341(2) 0.0391(2) -0.00479(17) 0.00786(17) -0.00590(17)

loop_
_atom_type_symbol
_atom_type_description
_atom_type_scat_dispersion_real
_atom_type_scat_dispersion_imag
_atom_type_scat_source
C C 0.0033 0.0016 'International Tables Vol C Tables 4.2.6.8 and 6.1.1.4'
H H 0.0000 0.0000 'International Tables Vol C Tables 4.2.6.8 and 6.1.1.4'
N N 0.0061 0.0033 'International Tables Vol C Tables 4.2.6.8 and 6.1.1.4'
O O 0.0106 0.0060 'International Tables Vol C Tables 4.2.6.8 and 6.1.1.4'
Cu Cu 0.3201 1.2651 'International Tables Vol C Tables 4.2.6.8 and 6.1.1.4'

loop_
_geom_angle_atom_site_label_1
_geom_angle_atom_site_label_2
_geom_angle_atom_site_label_3
_geom_angle_site_symmetry_1
_geom_angle_site_symmetry_3
_geom_angle
O2 C1 O1 . . 123.7(2)
O2 C1 C2 . . 120.4(2)
O1 C1 C2 . . 115.9(2)
C3 C2 C1 . . 113.22(18)
C3 C2 H2A . . 108.9
C1 C2 H2A . . 108.9
C3 C2 H2B . . 108.9
C1 C2 H2B . . 108.9
H2A C2 H2B . . 107.7
C4 C3 C8 . . 119.3(2)
C4 C3 C2 . . 120.6(2)
C8 C3 C2 . . 120.1(2)
C3 C4 C5 . . 121.6(2)
C3 C4 H4 . . 119.2
C5 C4 H4 . . 119.2
C6 C5 C4 . . 120.2(2)
C6 C5 H5 . . 119.9
C4 C5 H5 . . 119.9
C5 C6 C7 . . 120.8(2)
C5 C6 H6 . . 119.6
C7 C6 H6 . . 119.6
C6 C7 C12 . . 121.6(2)
C6 C7 C8 . . 119.0(2)
C12 C7 C8 . . 119.3(2)
C9 C8 C3 . . 123.2(2)
C9 C8 C7 . . 117.7(2)
C3 C8 C7 . . 119.1(2)
C10 C9 C8 . . 121.1(2)
C10 C9 H9 . . 119.4
C8 C9 H9 . . 119.4
C9 C10 C11 . . 121.0(3)
C9 C10 H10 . . 119.5
C11 C10 H10 . . 119.5
C12 C11 C10 . . 119.8(3)
C12 C11 H11 . . 120.1
C10 C11 H11 . . 120.1
C11 C12 C7 . . 121.0(3)
C11 C12 H12 . . 119.5
C7 C12 H12 . . 119.5
C14 C13 N1 . . 109.5(2)
C14 C13 H13 . . 125.3
N1 C13 H13 . . 125.2
C13 C14 N2 . . 106.2(2)
C13 C14 H14 . . 126.9
N2 C14 H14 . . 126.9
N1 C15 N2 . . 109.6(2)
N1 C15 C16 . . 127.1(2)
N2 C15 C16 . . 123.3(2)
C15 C16 H16A . . 109.5
C15 C16 H16B . . 109.5
H16A C16 H16B . . 109.5
C15 C16 H16C . . 109.5
H16A C16 H16C . . 109.5
H16B C16 H16C . . 109.5
C15 N1 C13 . . 106.20(19)
C15 N1 Cu1 . . 128.97(16)
C13 N1 Cu1 . . 124.80(15)
C15 N2 C14 . . 108.5(2)
C15 N2 H2 . . 125.6
C14 N2 H2 . . 125.9
C1 O1 Cu1 . . 106.96(15)
N1 Cu1 N1 . 5_657 180.00(11)
N1 Cu1 O1 . 5_657 89.99(7)
N1 Cu1 O1 5_657 5_657 90.01(7)
N1 Cu1 O1 . . 90.01(7)
N1 Cu1 O1 5_657 . 89.99(7)
O1 Cu1 O1 5_657 . 180.0000(10)

loop_
_geom_bond_atom_site_label_1
_geom_bond_atom_site_label_2
_geom_bond_site_symmetry_2
_geom_bond_distance
C1 O2 . 1.241(3)
C1 O1 . 1.267(3)
C1 C2 . 1.523(3)
C2 C3 . 1.510(3)
C2 H2A . 0.9700
C2 H2B . 0.9700
C3 C4 . 1.364(3)
C3 C8 . 1.424(3)
C4 C5 . 1.405(4)
C4 H4 . 0.9300
C5 C6 . 1.358(4)
C5 H5 . 0.9300
C6 C7 . 1.413(3)
C6 H6 . 0.9300
C7 C12 . 1.413(3)
C7 C8 . 1.425(3)
C8 C9 . 1.418(3)
C9 C10 . 1.358(3)
C9 H9 . 0.9300
C10 C11 . 1.402(4)
C10 H10 . 0.9300
C11 C12 . 1.358(4)
C11 H11 . 0.9300
C12 H12 . 0.9300
C13 C14 . 1.341(3)
C13 N1 . 1.375(3)
C13 H13 . 0.9300
C14 N2 . 1.363(3)
C14 H14 . 0.9300
C15 N1 . 1.329(3)
C15 N2 . 1.339(3)
C15 C16 . 1.481(3)
C16 H16A . 0.9600
C16 H16B . 0.9600
C16 H16C . 0.9600
N1 Cu1 . 1.9750(18)
N2 H2 . 0.8600
O1 Cu1 . 1.9791(16)
Cu1 N1 5_657 1.9750(18)
Cu1 O1 5_657 1.9791(16)

loop_
_geom_hbond_atom_site_label_D
_geom_hbond_atom_site_label_H
_geom_hbond_atom_site_label_A
_geom_hbond_site_symmetry_A
_geom_hbond_distance_DH
_geom_hbond_distance_HA
_geom_hbond_distance_DA
_geom_hbond_angle_DHA
N2 H2 O2 5_667 0.86 1.973 2.775(3) 154.7

loop_
_geom_torsion_atom_site_label_1
_geom_torsion_atom_site_label_2
_geom_torsion_atom_site_label_3
_geom_torsion_atom_site_label_4
_geom_torsion_site_symmetry_4
_geom_torsion
O2 C1 C2 C3 . -127.3(2)
O1 C1 C2 C3 . 52.1(3)
C1 C2 C3 C4 . -110.1(3)
C1 C2 C3 C8 . 70.1(3)
C8 C3 C4 C5 . 0.9(4)
C2 C3 C4 C5 . -178.9(2)
C3 C4 C5 C6 . 0.5(4)
C4 C5 C6 C7 . -1.2(4)
C5 C6 C7 C12 . 179.9(3)
C5 C6 C7 C8 . 0.4(4)
C4 C3 C8 C9 . 178.9(2)
C2 C3 C8 C9 . -1.3(3)
C4 C3 C8 C7 . -1.6(3)
C2 C3 C8 C7 . 178.2(2)
C6 C7 C8 C9 . -179.5(2)
C12 C7 C8 C9 . 1.0(3)
C6 C7 C8 C3 . 1.0(3)
C12 C7 C8 C3 . -178.5(2)
C3 C8 C9 C10 . 178.3(2)
C7 C8 C9 C10 . -1.2(3)
C8 C9 C10 C11 . 0.2(4)
C9 C10 C11 C12 . 1.0(4)
C10 C11 C12 C7 . -1.2(4)
C6 C7 C12 C11 . -179.3(3)
C8 C7 C12 C11 . 0.2(4)
N1 C13 C14 N2 . 0.5(3)
N2 C15 N1 C13 . 0.1(3)
C16 C15 N1 C13 . 179.9(2)
N2 C15 N1 Cu1 . -177.75(15)
C16 C15 N1 Cu1 . 2.1(4)
C14 C13 N1 C15 . -0.4(3)
C14 C13 N1 Cu1 . 177.56(17)
N1 C15 N2 C14 . 0.2(3)
C16 C15 N2 C14 . -179.6(2)
C13 C14 N2 C15 . -0.5(3)
O2 C1 O1 Cu1 . 7.9(3)
C2 C1 O1 Cu1 . -171.46(15)
C15 N1 Cu1 O1 5_657 -50.3(2)
C13 N1 Cu1 O1 5_657 132.28(19)
C15 N1 Cu1 O1 . 129.7(2)
C13 N1 Cu1 O1 . -47.72(19)
C1 O1 Cu1 N1 . -95.44(14)
C1 O1 Cu1 N1 5_657 84.56(14)
